data_4065433
loop_
_publ_author_name
'Lal, Steven'
'McNally, Jayne'
'White, Andrew J. P.'
'D\'iez-Gonz\'alez, Silvia'

_publ_section_title
;
 Novel Phosphinite and Phosphonite Copper(I) Complexes: Efficient
 Catalysts for Click Azide--Alkyne Cycloaddition Reactions
;
_journal_issue 22
_journal_name_full Organometallics
_journal_page_first 6225
_journal_paper_doi 10.1021/om200791u
_journal_volume 30
_journal_year 2011
_chemical_formula_moiety 'C72 H60 Cl4 Cu4 O8 P4'
_chemical_formula_sum 'C72 H60 Cl4 Cu4 O8 P4'
_chemical_formula_weight 1573.04
_chemical_name_systematic
; 
 ? 
;
_space_group_IT_number 14
_symmetry_cell_setting monoclinic
_symmetry_space_group_name_Hall '-P 2ybc'
_symmetry_space_group_name_H-M 'P 1 21/c 1'
_atom_sites_solution_hydrogens geom
_atom_sites_solution_primary direct
_atom_sites_solution_secondary difmap
_audit_creation_method SHELXL-97
_cell_angle_alpha 90.00
_cell_angle_beta 90.2469(3)
_cell_angle_gamma 90.00
_cell_formula_units_Z 4
_cell_length_a 17.74221(6)
_cell_length_b 19.81860(7)
_cell_length_c 19.90005(8)
_cell_measurement_reflns_used 34446
_cell_measurement_temperature 173
_cell_measurement_theta_max 72.4404
_cell_measurement_theta_min 2.2184
_cell_volume 6997.31(4)
_computing_cell_refinement 'CrysAlis RED, Oxford Diffraction Ltd'
_computing_data_collection 'CrysAlis CCD, Oxford Diffraction Ltd'
_computing_data_reduction 'CrysAlis RED, Oxford Diffraction Ltd'
_computing_molecular_graphics 'Bruker SHELXTL'
_computing_publication_material 'Bruker SHELXTL'
_computing_structure_refinement 'SHELXL-97 (Sheldrick, 1997)'
_computing_structure_solution 'SHELXS-97 (Sheldrick, 1990)'
_diffrn_ambient_temperature 173
_diffrn_detector_area_resol_mean 8.2556
_diffrn_measured_fraction_theta_full 0.990
_diffrn_measured_fraction_theta_max 0.990
_diffrn_measurement_device_type 'OD Xcalibur PX Ultra'
_diffrn_measurement_method 'omega scans'
_diffrn_radiation_monochromator graphite
_diffrn_radiation_source 'Enhance Ultra (Cu) X-ray Source'
_diffrn_radiation_type CuK\a
_diffrn_radiation_wavelength 1.54184
_diffrn_reflns_av_R_equivalents 0.0264
_diffrn_reflns_av_sigmaI/netI 0.0191
_diffrn_reflns_limit_h_max 21
_diffrn_reflns_limit_h_min -19
_diffrn_reflns_limit_k_max 24
_diffrn_reflns_limit_k_min -24
_diffrn_reflns_limit_l_max 24
_diffrn_reflns_limit_l_min -21
_diffrn_reflns_number 58377
_diffrn_reflns_theta_full 72.59
_diffrn_reflns_theta_max 72.59
_diffrn_reflns_theta_min 2.49
_diffrn_standards_number 0
_exptl_absorpt_coefficient_mu 4.076
_exptl_absorpt_correction_T_max 0.686
_exptl_absorpt_correction_T_min 0.458
_exptl_absorpt_correction_type analytical
_exptl_absorpt_process_details
; 
CrysAlisPro, Oxford Diffraction Ltd., 
Version 1.171.33.55 (release 05-01-2010 CrysAlis171 .NET) 
(compiled Jan  5 2010,16:28:46) 
Analytical numeric absorption correction using a multifaceted crystal 
model based on expressions derived by R.C. Clark & J.S. Reid. 
(Clark, R. C. & Reid, J. S. (1995). Acta Cryst. A51, 887-897) 
;
_exptl_crystal_colour Colourless
_exptl_crystal_density_diffrn 1.493
_exptl_crystal_density_method 'not measured'
_exptl_crystal_description blocks
_exptl_crystal_F_000 3200
_exptl_crystal_size_max 0.34
_exptl_crystal_size_mid 0.20
_exptl_crystal_size_min 0.13
_refine_diff_density_max 1.665
_refine_diff_density_min -1.078
_refine_diff_density_rms 0.079
_refine_ls_extinction_method none
_refine_ls_goodness_of_fit_ref 1.103
_refine_ls_hydrogen_treatment constr
_refine_ls_matrix_type full
_refine_ls_number_parameters 790
_refine_ls_number_reflns 13741
_refine_ls_number_restraints 850
_refine_ls_restrained_S_all 1.123
_refine_ls_R_factor_all 0.0693
_refine_ls_R_factor_gt 0.0627
_refine_ls_shift/su_max 0.002
_refine_ls_shift/su_mean 0.000
_refine_ls_structure_factor_coef Fsqd
_refine_ls_weighting_details 'calc w=1/[\s^2^(Fo^2^)+(0.1073P)^2^+6.3300P] where P=(Fo^2^+2Fc^2^)/3'
_refine_ls_weighting_scheme calc
_refine_ls_wR_factor_gt 0.1881
_refine_ls_wR_factor_ref 0.1940
_reflns_number_gt 11724
_reflns_number_total 13741
_reflns_threshold_expression >2sigma(I)
_cod_data_source_file om200791u_si_001.cif
_cod_data_source_block 13
_cod_depositor_comments
;
The following automatic conversions were performed:

'_symmetry_cell_setting' value 'Monoclinic' changed to 'monoclinic'
according to /home/saulius/struct/CIF-dictionaries/cif_core.dic
dictionary named 'cif_core.dic' version 2.4.1 from 2010-06-29.

Automatic conversion script
Id: cif_fix_values 1715 2011-07-08 13:25:40Z adriana 
;
_cod_original_sg_symbol_H-M P2(1)/c
_cod_database_code 4065433

loop_
_symmetry_equiv_pos_as_xyz
'x, y, z'
'-x, y+1/2, -z+1/2'
'-x, -y, -z'
'x, -y-1/2, z-1/2'

loop_
_atom_site_label
_atom_site_type_symbol
_atom_site_fract_x
_atom_site_fract_y
_atom_site_fract_z
_atom_site_U_iso_or_equiv
_atom_site_adp_type
_atom_site_occupancy
_atom_site_symmetry_multiplicity
_atom_site_calc_flag
_atom_site_refinement_flags
_atom_site_disorder_assembly
_atom_site_disorder_group
Cu1 Cu 0.22204(3) 0.38698(3) 0.80830(3) 0.06335(18) Uani 1 1 d . . .
Cu2 Cu 0.30292(3) 0.52938(3) 0.82126(3) 0.05814(17) Uani 1 1 d . A .
Cu3 Cu 0.39708(3) 0.39876(3) 0.76262(4) 0.0725(2) Uani 1 1 d D . .
Cu4 Cu 0.26385(5) 0.46760(3) 0.67523(3) 0.0715(2) Uani 1 1 d . . .
Cl1 Cl 0.18736(5) 0.50006(4) 0.76919(4) 0.0526(2) Uani 1 1 d . A .
Cl2 Cl 0.33186(5) 0.41865(5) 0.86708(5) 0.0600(2) Uani 1 1 d . A .
Cl3 Cl 0.28672(7) 0.35449(5) 0.70720(6) 0.0713(3) Uani 1 1 d . A .
Cl4 Cl 0.37901(5) 0.51424(5) 0.72276(6) 0.0630(2) Uani 1 1 d . A .
P1 P 0.13213(6) 0.32981(6) 0.85050(6) 0.0621(3) Uani 1 1 d D B .
P2 P 0.32539(5) 0.61450(5) 0.88545(5) 0.0494(2) Uani 1 1 d D . .
P3 P 0.50820(19) 0.34838(19) 0.7662(3) 0.0545(10) Uiso 0.387(3) 1 d PDU A 1
P3' P 0.5045(2) 0.3566(2) 0.7374(3) 0.0712(11) Uiso 0.317(4) 1 d PDU A 2
P3" P 0.5124(2) 0.3584(2) 0.7802(2) 0.0518(13) Uiso 0.296(4) 1 d PDU A 3
P4 P 0.22608(7) 0.50034(5) 0.57800(5) 0.0630(3) Uani 1 1 d D A .
O1 O 0.12953(18) 0.31878(18) 0.93190(17) 0.0792(9) Uani 1 1 d D . .
C2 C 0.1905(2) 0.2952(3) 0.9678(2) 0.0743(19) Uani 0.713(11) 1 d PGDU B 1
C3 C 0.1993(3) 0.3202(4) 1.0326(3) 0.098(2) Uani 0.713(11) 1 d PGDU B 1
H3A H 0.1662 0.3542 1.0487 0.118 Uiso 0.713(11) 1 calc PR B 1
C4 C 0.2564(4) 0.2955(5) 1.0737(3) 0.122(3) Uani 0.713(11) 1 d PGDU B 1
H4A H 0.2624 0.3126 1.1180 0.146 Uiso 0.713(11) 1 calc PR B 1
C5 C 0.3048(3) 0.2458(5) 1.0501(4) 0.127(3) Uani 0.713(11) 1 d PGDU B 1
H5A H 0.3439 0.2289 1.0782 0.152 Uiso 0.713(11) 1 calc PR B 1
C6 C 0.2960(4) 0.2208(4) 0.9852(4) 0.120(3) Uani 0.713(11) 1 d PGDU B 1
H6A H 0.3291 0.1869 0.9691 0.144 Uiso 0.713(11) 1 calc PR B 1
C7 C 0.2388(3) 0.2455(3) 0.9441(3) 0.104(3) Uani 0.713(11) 1 d PGDU B 1
H7A H 0.2328 0.2284 0.8998 0.125 Uiso 0.713(11) 1 calc PR B 1
C2' C 0.1805(6) 0.3103(6) 0.9826(5) 0.099(5) Uiso 0.287(11) 1 d PGDU B 2
C3' C 0.1808(9) 0.3501(8) 1.0401(6) 0.096(5) Uiso 0.287(11) 1 d PGDU B 2
H3'A H 0.1454 0.3857 1.0448 0.115 Uiso 0.287(11) 1 calc PR B 2
C4' C 0.2331(10) 0.3377(10) 1.0909(6) 0.111(6) Uiso 0.287(11) 1 d PGDU B 2
H4'A H 0.2334 0.3649 1.1303 0.134 Uiso 0.287(11) 1 calc PR B 2
C5' C 0.2849(10) 0.2856(11) 1.0842(8) 0.127(6) Uiso 0.287(11) 1 d PGDU B 2
H5'A H 0.3206 0.2772 1.1189 0.152 Uiso 0.287(11) 1 calc PR B 2
C6' C 0.2845(10) 0.2459(10) 1.0266(11) 0.129(5) Uiso 0.287(11) 1 d PGDU B 2
H6'A H 0.3200 0.2102 1.0220 0.155 Uiso 0.287(11) 1 calc PR B 2
C7' C 0.2323(9) 0.2582(8) 0.9758(8) 0.114(5) Uiso 0.287(11) 1 d PGDU B 2
H7'A H 0.2320 0.2310 0.9365 0.136 Uiso 0.287(11) 1 calc PR B 2
O8 O 0.12852(18) 0.25701(17) 0.81718(19) 0.0777(9) Uani 1 1 d . . .
C9 C 0.0715(3) 0.2081(2) 0.8233(3) 0.0693(11) Uani 1 1 d . B .
C10 C 0.0493(3) 0.1842(3) 0.8855(3) 0.0807(13) Uani 1 1 d . . .
H10A H 0.0699 0.2027 0.9256 0.097 Uiso 1 1 calc R B .
C11 C -0.0036(3) 0.1326(3) 0.8883(3) 0.0940(17) Uani 1 1 d . B .
H11A H -0.0184 0.1152 0.9307 0.113 Uiso 1 1 calc R . .
C12 C -0.0346(4) 0.1068(3) 0.8312(4) 0.0978(18) Uani 1 1 d . . .
H12A H -0.0714 0.0721 0.8340 0.117 Uiso 1 1 calc R B .
C13 C -0.0129(4) 0.1307(3) 0.7698(3) 0.099(2) Uani 1 1 d . B .
H13A H -0.0340 0.1123 0.7299 0.119 Uiso 1 1 calc R . .
C14 C 0.0412(3) 0.1828(3) 0.7663(3) 0.0906(16) Uani 1 1 d . . .
H14A H 0.0561 0.2001 0.7239 0.109 Uiso 1 1 calc R B .
C15 C 0.0373(2) 0.3649(2) 0.8443(2) 0.0571(8) Uani 1 1 d . . .
C16 C 0.0214(2) 0.4001(2) 0.7855(2) 0.0607(9) Uani 1 1 d . B .
H16A H 0.0566 0.3994 0.7496 0.073 Uiso 1 1 calc R . .
C17 C -0.0445(2) 0.4359(3) 0.7783(2) 0.0713(11) Uani 1 1 d . . .
H17A H -0.0545 0.4609 0.7385 0.086 Uiso 1 1 calc R B .
C18 C -0.0961(2) 0.4349(3) 0.8305(3) 0.0806(14) Uani 1 1 d . B .
H18A H -0.1420 0.4592 0.8263 0.097 Uiso 1 1 calc R . .
C19 C -0.0814(3) 0.3995(3) 0.8877(2) 0.0782(14) Uani 1 1 d . . .
H19A H -0.1171 0.3998 0.9231 0.094 Uiso 1 1 calc R B .
C20 C -0.0155(2) 0.3631(3) 0.8950(2) 0.0679(11) Uani 1 1 d . B .
H20A H -0.0066 0.3371 0.9344 0.082 Uiso 1 1 calc R . .
O21 O 0.26653(17) 0.62493(17) 0.94623(15) 0.0704(8) Uani 1 1 d . C .
C22 C 0.1930(2) 0.5987(2) 0.9402(2) 0.0633(10) Uani 1 1 d . . .
C23 C 0.1820(3) 0.5310(2) 0.9537(2) 0.0694(11) Uani 1 1 d . C .
H23A H 0.2230 0.5026 0.9659 0.083 Uiso 1 1 calc R . .
C24 C 0.1091(3) 0.5057(3) 0.9490(2) 0.0808(15) Uani 1 1 d . . .
H24A H 0.1000 0.4593 0.9578 0.097 Uiso 1 1 calc R C .
C25 C 0.0504(3) 0.5469(3) 0.9318(2) 0.0879(17) Uani 1 1 d . C .
H25A H 0.0010 0.5288 0.9285 0.105 Uiso 1 1 calc R . .
C26 C 0.0622(3) 0.6147(3) 0.9193(3) 0.0832(14) Uani 1 1 d . . .
H26A H 0.0209 0.6432 0.9084 0.100 Uiso 1 1 calc R C .
C27 C 0.1353(3) 0.6411(3) 0.9227(2) 0.0725(12) Uani 1 1 d . C .
H27A H 0.1446 0.6873 0.9130 0.087 Uiso 1 1 calc R . .
O28 O 0.33166(16) 0.68911(13) 0.85270(14) 0.0595(6) Uani 1 1 d . C .
C29 C 0.2737(2) 0.71468(19) 0.81196(19) 0.0539(8) Uani 1 1 d . . .
C30 C 0.2533(3) 0.6826(2) 0.7535(2) 0.0632(10) Uani 1 1 d . C .
H30A H 0.2785 0.6427 0.7395 0.076 Uiso 1 1 calc R . .
C31 C 0.1951(3) 0.7096(3) 0.7152(3) 0.0799(13) Uani 1 1 d . . .
H31A H 0.1793 0.6874 0.6753 0.096 Uiso 1 1 calc R C .
C32 C 0.1602(3) 0.7684(3) 0.7346(3) 0.0837(14) Uani 1 1 d . C .
H32A H 0.1201 0.7864 0.7083 0.100 Uiso 1 1 calc R . .
C33 C 0.1831(3) 0.8007(3) 0.7916(3) 0.0792(13) Uani 1 1 d . . .
H33A H 0.1596 0.8418 0.8044 0.095 Uiso 1 1 calc R C .
C34 C 0.2408(3) 0.7737(2) 0.8314(2) 0.0675(10) Uani 1 1 d . C .
H34A H 0.2569 0.7961 0.8712 0.081 Uiso 1 1 calc R . .
C35 C 0.41780(19) 0.6169(2) 0.9234(2) 0.0503(13) Uani 0.609(6) 1 d PGDU C 1
C36 C 0.4799(3) 0.6208(3) 0.88128(18) 0.084(2) Uani 0.609(6) 1 d PGDU C 1
H36A H 0.4730 0.6208 0.8339 0.101 Uiso 0.609(6) 1 calc PR C 1
C37 C 0.5521(2) 0.6247(4) 0.9084(3) 0.097(3) Uani 0.609(6) 1 d PGDU C 1
H37A H 0.5945 0.6274 0.8796 0.117 Uiso 0.609(6) 1 calc PR C 1
C38 C 0.5622(2) 0.6247(3) 0.9777(3) 0.082(2) Uani 0.609(6) 1 d PGDU C 1
H38A H 0.6115 0.6274 0.9963 0.098 Uiso 0.609(6) 1 calc PR C 1
C39 C 0.5001(3) 0.6208(4) 1.01990(19) 0.095(2) Uani 0.609(6) 1 d PGDU C 1
H39A H 0.5070 0.6208 1.0673 0.115 Uiso 0.609(6) 1 calc PR C 1
C40 C 0.4279(2) 0.6169(3) 0.9928(2) 0.080(2) Uani 0.609(6) 1 d PGDU C 1
H40A H 0.3854 0.6142 1.0216 0.096 Uiso 0.609(6) 1 calc PR C 1
C35' C 0.4041(3) 0.6209(4) 0.9426(3) 0.055(3) Uiso 0.391(6) 1 d PGDU C 2
C36' C 0.4519(4) 0.5656(3) 0.9488(4) 0.080(3) Uiso 0.391(6) 1 d PGDU C 2
H36B H 0.4419 0.5256 0.9240 0.096 Uiso 0.391(6) 1 calc PR C 2
C37' C 0.5142(4) 0.5690(4) 0.9912(5) 0.089(3) Uiso 0.391(6) 1 d PGDU C 2
H37B H 0.5469 0.5312 0.9954 0.107 Uiso 0.391(6) 1 calc PR C 2
C38' C 0.5288(4) 0.6275(5) 1.0274(4) 0.095(4) Uiso 0.391(6) 1 d PGDU C 2
H38B H 0.5714 0.6298 1.0564 0.114 Uiso 0.391(6) 1 calc PR C 2
C39' C 0.4810(5) 0.6828(4) 1.0212(5) 0.095(4) Uiso 0.391(6) 1 d PGDU C 2
H39B H 0.4910 0.7228 1.0460 0.114 Uiso 0.391(6) 1 calc PR C 2
C40' C 0.4186(4) 0.6794(3) 0.9788(4) 0.076(3) Uiso 0.391(6) 1 d PGDU C 2
H40B H 0.3860 0.7172 0.9746 0.092 Uiso 0.391(6) 1 calc PR C 2
O41 O 0.5430(4) 0.3241(5) 0.6963(4) 0.066(2) Uiso 0.387(3) 1 d PDU A 1
C42 C 0.5172(4) 0.3461(4) 0.6344(4) 0.064(2) Uiso 0.387(3) 1 d PGDU A 1
C43 C 0.4930(6) 0.4116(4) 0.6221(5) 0.079(3) Uiso 0.387(3) 1 d PGDU A 1
H43A H 0.4936 0.4441 0.6572 0.095 Uiso 0.387(3) 1 calc PR A 1
C44 C 0.4679(7) 0.4298(5) 0.5583(6) 0.094(4) Uiso 0.387(3) 1 d PGDU A 1
H44A H 0.4514 0.4746 0.5499 0.112 Uiso 0.387(3) 1 calc PR A 1
C45 C 0.4671(8) 0.3823(7) 0.5069(4) 0.117(5) Uiso 0.387(3) 1 d PGDU A 1
H45A H 0.4499 0.3947 0.4633 0.141 Uiso 0.387(3) 1 calc PR A 1
C46 C 0.4913(9) 0.3167(6) 0.5192(4) 0.121(5) Uiso 0.387(3) 1 d PGDU A 1
H46A H 0.4907 0.2843 0.4841 0.146 Uiso 0.387(3) 1 calc PR A 1
C47 C 0.5164(7) 0.2986(4) 0.5830(5) 0.091(4) Uiso 0.387(3) 1 d PGDU A 1
H47A H 0.5329 0.2538 0.5914 0.109 Uiso 0.387(3) 1 calc PR A 1
O48 O 0.5179(5) 0.2782(4) 0.8045(5) 0.071(3) Uiso 0.387(3) 1 d PDU A 1
C49 C 0.4671(4) 0.2259(3) 0.8012(4) 0.065(3) Uiso 0.387(3) 1 d PGDU A 1
C50 C 0.3894(5) 0.2344(4) 0.8052(6) 0.091(4) Uiso 0.387(3) 1 d PGDU A 1
H50A H 0.3687 0.2784 0.8095 0.109 Uiso 0.387(3) 1 calc PR A 1
C51 C 0.3422(4) 0.1785(5) 0.8029(7) 0.111(5) Uiso 0.387(3) 1 d PGDU A 1
H51A H 0.2891 0.1843 0.8056 0.133 Uiso 0.387(3) 1 calc PR A 1
C52 C 0.3725(5) 0.1142(4) 0.7966(6) 0.100(4) Uiso 0.387(3) 1 d PGDU A 1
H52A H 0.3402 0.0760 0.7950 0.120 Uiso 0.387(3) 1 calc PR A 1
C53 C 0.4501(5) 0.1057(3) 0.7926(6) 0.082(3) Uiso 0.387(3) 1 d PGDU A 1
H53A H 0.4709 0.0617 0.7883 0.099 Uiso 0.387(3) 1 calc PR A 1
C54 C 0.4974(4) 0.1616(4) 0.7949(5) 0.069(3) Uiso 0.387(3) 1 d PGDU A 1
H54A H 0.5505 0.1558 0.7922 0.082 Uiso 0.387(3) 1 calc PR A 1
C55 C 0.5864(3) 0.3911(4) 0.8102(3) 0.060(3) Uiso 0.387(3) 1 d PGDU A 1
C56 C 0.6537(4) 0.3570(3) 0.8213(4) 0.049(2) Uiso 0.387(3) 1 d PGDU A 1
H56A H 0.6595 0.3119 0.8059 0.059 Uiso 0.387(3) 1 calc PR A 1
C57 C 0.7127(3) 0.3888(5) 0.8548(4) 0.060(2) Uiso 0.387(3) 1 d PGDU A 1
H57A H 0.7588 0.3654 0.8624 0.073 Uiso 0.387(3) 1 calc PR A 1
C58 C 0.7044(4) 0.4548(5) 0.8773(4) 0.067(3) Uiso 0.387(3) 1 d PGDU A 1
H58A H 0.7447 0.4765 0.9002 0.081 Uiso 0.387(3) 1 calc PR A 1
C59 C 0.6370(5) 0.4889(4) 0.8662(5) 0.084(3) Uiso 0.387(3) 1 d PGDU A 1
H59A H 0.6313 0.5340 0.8816 0.101 Uiso 0.387(3) 1 calc PR A 1
C60 C 0.5780(4) 0.4571(4) 0.8327(5) 0.072(3) Uiso 0.387(3) 1 d PGDU A 1
H60A H 0.5320 0.4804 0.8251 0.087 Uiso 0.387(3) 1 calc PR A 1
O41' O 0.5505(6) 0.3772(6) 0.6736(5) 0.087(3) Uiso 0.317(4) 1 d PDU A 2
C42' C 0.5210(6) 0.3712(5) 0.6101(4) 0.088(4) Uiso 0.317(4) 1 d PGDU A 2
C43' C 0.4729(8) 0.4198(6) 0.5836(6) 0.102(4) Uiso 0.317(4) 1 d PGDU A 2
H43B H 0.4587 0.4576 0.6100 0.122 Uiso 0.317(4) 1 calc PR A 2
C44' C 0.4454(9) 0.4131(7) 0.5184(7) 0.103(5) Uiso 0.317(4) 1 d PGDU A 2
H44B H 0.4125 0.4463 0.5003 0.124 Uiso 0.317(4) 1 calc PR A 2
C45' C 0.4661(9) 0.3577(8) 0.4798(5) 0.122(6) Uiso 0.317(4) 1 d PGDU A 2
H45B H 0.4473 0.3531 0.4352 0.147 Uiso 0.317(4) 1 calc PR A 2
C46' C 0.5142(10) 0.3091(7) 0.5063(6) 0.127(6) Uiso 0.317(4) 1 d PGDU A 2
H46B H 0.5283 0.2713 0.4798 0.153 Uiso 0.317(4) 1 calc PR A 2
C47' C 0.5417(8) 0.3158(6) 0.5715(6) 0.102(5) Uiso 0.317(4) 1 d PGDU A 2
H47B H 0.5746 0.2826 0.5896 0.122 Uiso 0.317(4) 1 calc PR A 2
O48' O 0.5154(6) 0.2769(5) 0.7317(6) 0.091(3) Uiso 0.317(4) 1 d PDU A 2
C49' C 0.4751(5) 0.2279(4) 0.7646(4) 0.066(3) Uiso 0.317(4) 1 d PGDU A 2
C50' C 0.3977(5) 0.2220(5) 0.7556(6) 0.083(4) Uiso 0.317(4) 1 d PGDU A 2
H50B H 0.3716 0.2534 0.7279 0.100 Uiso 0.317(4) 1 calc PR A 2
C51' C 0.3584(5) 0.1703(6) 0.7870(7) 0.097(5) Uiso 0.317(4) 1 d PGDU A 2
H51B H 0.3054 0.1663 0.7808 0.116 Uiso 0.317(4) 1 calc PR A 2
C52' C 0.3966(6) 0.1244(5) 0.8276(6) 0.103(5) Uiso 0.317(4) 1 d PGDU A 2
H52B H 0.3697 0.0891 0.8491 0.123 Uiso 0.317(4) 1 calc PR A 2
C53' C 0.4740(6) 0.1303(5) 0.8366(6) 0.095(4) Uiso 0.317(4) 1 d PGDU A 2
H53B H 0.5001 0.0989 0.8643 0.115 Uiso 0.317(4) 1 calc PR A 2
C54' C 0.5133(4) 0.1820(5) 0.8052(5) 0.076(4) Uiso 0.317(4) 1 d PGDU A 2
H54B H 0.5662 0.1860 0.8114 0.092 Uiso 0.317(4) 1 calc PR A 2
C55' C 0.5788(4) 0.3791(4) 0.7965(4) 0.059(3) Uiso 0.317(4) 1 d PGDU A 2
C56' C 0.6452(5) 0.3420(5) 0.8003(5) 0.068(3) Uiso 0.317(4) 1 d PGDU A 2
H56B H 0.6527 0.3045 0.7714 0.081 Uiso 0.317(4) 1 calc PR A 2
C57' C 0.7008(5) 0.3599(6) 0.8465(5) 0.081(4) Uiso 0.317(4) 1 d PGDU A 2
H57B H 0.7462 0.3345 0.8491 0.098 Uiso 0.317(4) 1 calc PR A 2
C58' C 0.6899(5) 0.4148(6) 0.8888(5) 0.082(4) Uiso 0.317(4) 1 d PGDU A 2
H58B H 0.7279 0.4270 0.9203 0.099 Uiso 0.317(4) 1 calc PR A 2
C59' C 0.6235(6) 0.4518(6) 0.8849(6) 0.095(4) Uiso 0.317(4) 1 d PGDU A 2
H59B H 0.6161 0.4894 0.9139 0.114 Uiso 0.317(4) 1 calc PR A 2
C60' C 0.5680(5) 0.4340(5) 0.8388(5) 0.090(4) Uiso 0.317(4) 1 d PGDU A 2
H60B H 0.5226 0.4593 0.8361 0.108 Uiso 0.317(4) 1 calc PR A 2
O41" O 0.5549(5) 0.3407(5) 0.7083(5) 0.057(3) Uiso 0.296(4) 1 d PDU A 3
C42" C 0.5277(5) 0.3658(5) 0.6484(4) 0.066(3) Uiso 0.296(4) 1 d PGDU A 3
C43" C 0.5146(7) 0.4346(5) 0.6414(5) 0.072(3) Uiso 0.296(4) 1 d PGDU A 3
H43C H 0.5231 0.4641 0.6783 0.087 Uiso 0.296(4) 1 calc PR A 3
C44" C 0.4889(8) 0.4602(6) 0.5804(6) 0.084(4) Uiso 0.296(4) 1 d PGDU A 3
H44C H 0.4799 0.5072 0.5756 0.100 Uiso 0.296(4) 1 calc PR A 3
C45" C 0.4765(9) 0.4170(8) 0.5265(5) 0.104(5) Uiso 0.296(4) 1 d PGDU A 3
H45C H 0.4589 0.4345 0.4848 0.125 Uiso 0.296(4) 1 calc PR A 3
C46" C 0.4896(11) 0.3482(7) 0.5335(6) 0.125(5) Uiso 0.296(4) 1 d PGDU A 3
H46C H 0.4811 0.3187 0.4966 0.150 Uiso 0.296(4) 1 calc PR A 3
C47" C 0.5153(9) 0.3226(5) 0.5945(6) 0.104(5) Uiso 0.296(4) 1 d PGDU A 3
H47C H 0.5243 0.2756 0.5993 0.125 Uiso 0.296(4) 1 calc PR A 3
O48" O 0.5196(5) 0.2872(4) 0.8214(6) 0.053(3) Uiso 0.296(4) 1 d PDU A 3
C49" C 0.4739(5) 0.2330(4) 0.8055(5) 0.083(5) Uiso 0.296(4) 1 d PGDU A 3
C50" C 0.4026(6) 0.2288(5) 0.8338(6) 0.073(4) Uiso 0.296(4) 1 d PGDU A 3
H50C H 0.3856 0.2632 0.8633 0.088 Uiso 0.296(4) 1 calc PR A 3
C51" C 0.3561(6) 0.1743(6) 0.8189(7) 0.086(4) Uiso 0.296(4) 1 d PGDU A 3
H51C H 0.3074 0.1715 0.8383 0.103 Uiso 0.296(4) 1 calc PR A 3
C52" C 0.3810(7) 0.1240(6) 0.7758(7) 0.104(5) Uiso 0.296(4) 1 d PGDU A 3
H52C H 0.3492 0.0867 0.7656 0.125 Uiso 0.296(4) 1 calc PR A 3
C53" C 0.4523(8) 0.1282(6) 0.7474(8) 0.117(5) Uiso 0.296(4) 1 d PGDU A 3
H53C H 0.4693 0.0937 0.7179 0.140 Uiso 0.296(4) 1 calc PR A 3
C54" C 0.4988(6) 0.1827(6) 0.7623(7) 0.086(4) Uiso 0.296(4) 1 d PGDU A 3
H54C H 0.5475 0.1855 0.7429 0.103 Uiso 0.296(4) 1 calc PR A 3
C55" C 0.5881(5) 0.4044(5) 0.8142(4) 0.070(4) Uiso 0.296(4) 1 d PGDU A 3
C56" C 0.6536(6) 0.3736(6) 0.8374(7) 0.080(4) Uiso 0.296(4) 1 d PGDU A 3
H56C H 0.6590 0.3260 0.8344 0.096 Uiso 0.296(4) 1 calc PR A 3
C57" C 0.7112(6) 0.4124(7) 0.8649(8) 0.085(4) Uiso 0.296(4) 1 d PGDU A 3
H57C H 0.7560 0.3914 0.8808 0.102 Uiso 0.296(4) 1 calc PR A 3
C58" C 0.7033(6) 0.4821(7) 0.8692(7) 0.094(5) Uiso 0.296(4) 1 d PGDU A 3
H58C H 0.7427 0.5086 0.8881 0.113 Uiso 0.296(4) 1 calc PR A 3
C59" C 0.6379(8) 0.5129(6) 0.8460(9) 0.108(5) Uiso 0.296(4) 1 d PGDU A 3
H59C H 0.6325 0.5605 0.8490 0.130 Uiso 0.296(4) 1 calc PR A 3
C60" C 0.5803(6) 0.4740(6) 0.8185(8) 0.100(5) Uiso 0.296(4) 1 d PGDU A 3
H60C H 0.5355 0.4951 0.8026 0.120 Uiso 0.296(4) 1 calc PR A 3
O61 O 0.13710(19) 0.49214(15) 0.55993(16) 0.0691(7) Uani 1 1 d . . .
C62 C 0.0949(3) 0.4351(2) 0.5768(2) 0.0643(10) Uani 1 1 d . A .
C63 C 0.0171(3) 0.4450(3) 0.5824(2) 0.0675(10) Uani 1 1 d . . .
H63A H -0.0043 0.4883 0.5752 0.081 Uiso 1 1 calc R A .
C64 C -0.0279(3) 0.3909(3) 0.5987(2) 0.0764(12) Uani 1 1 d . A .
H64A H -0.0807 0.3971 0.6031 0.092 Uiso 1 1 calc R . .
C65 C 0.0030(3) 0.3277(3) 0.6087(3) 0.0830(14) Uani 1 1 d . . .
H65A H -0.0285 0.2908 0.6202 0.100 Uiso 1 1 calc R A .
C66 C 0.0800(3) 0.3183(3) 0.6018(3) 0.0837(14) Uani 1 1 d . A .
H66A H 0.1012 0.2747 0.6085 0.100 Uiso 1 1 calc R . .
C67 C 0.1264(3) 0.3722(2) 0.5851(3) 0.0734(11) Uani 1 1 d . . .
H67A H 0.1790 0.3657 0.5795 0.088 Uiso 1 1 calc R A .
O68 O 0.26819(17) 0.46348(15) 0.51635(14) 0.0634(7) Uani 1 1 d . . .
C69 C 0.2539(3) 0.4804(2) 0.4486(2) 0.0627(10) Uani 1 1 d . A .
C70 C 0.1969(3) 0.4479(3) 0.4149(2) 0.0713(11) Uani 1 1 d . . .
H70A H 0.1662 0.4158 0.4372 0.086 Uiso 1 1 calc R A .
C71 C 0.1850(3) 0.4629(3) 0.3476(3) 0.0845(14) Uani 1 1 d . A .
H71A H 0.1460 0.4408 0.3233 0.101 Uiso 1 1 calc R . .
C72 C 0.2297(4) 0.5097(4) 0.3161(3) 0.0926(17) Uani 1 1 d . . .
H72A H 0.2213 0.5196 0.2699 0.111 Uiso 1 1 calc R A .
C73 C 0.2862(4) 0.5424(3) 0.3504(3) 0.0873(15) Uani 1 1 d . A .
H73A H 0.3163 0.5750 0.3280 0.105 Uiso 1 1 calc R . .
C74 C 0.2997(3) 0.5280(3) 0.4180(3) 0.0743(12) Uani 1 1 d . . .
H74A H 0.3389 0.5500 0.4422 0.089 Uiso 1 1 calc R A .
C75 C 0.2301(5) 0.58912(16) 0.5595(2) 0.0656(17) Uani 0.71(3) 1 d PGDU A 1
C76 C 0.2958(6) 0.6222(3) 0.5789(3) 0.080(2) Uani 0.71(3) 1 d PGDU A 1
H76A H 0.3351 0.5978 0.6005 0.096 Uiso 0.71(3) 1 calc PR A 1
C77 C 0.3040(7) 0.6908(3) 0.5667(4) 0.087(2) Uani 0.71(3) 1 d PGDU A 1
H77A H 0.3488 0.7134 0.5799 0.105 Uiso 0.71(3) 1 calc PR A 1
C78 C 0.2464(8) 0.72644(18) 0.5350(3) 0.086(2) Uani 0.71(3) 1 d PGDU A 1
H78A H 0.2520 0.7734 0.5267 0.103 Uiso 0.71(3) 1 calc PR A 1
C79 C 0.1807(8) 0.6934(3) 0.5156(3) 0.086(2) Uani 0.71(3) 1 d PGDU A 1
H79A H 0.1414 0.7178 0.4940 0.103 Uiso 0.71(3) 1 calc PR A 1
C80 C 0.1726(6) 0.6248(3) 0.5279(3) 0.0791(19) Uani 0.71(3) 1 d PGDU A 1
H80A H 0.1277 0.6022 0.5146 0.095 Uiso 0.71(3) 1 calc PR A 1
C75' C 0.2467(8) 0.5888(4) 0.5617(5) 0.070(4) Uiso 0.29(3) 1 d PGDU A 2
C76' C 0.3155(9) 0.6159(6) 0.5820(9) 0.075(4) Uiso 0.29(3) 1 d PGDU A 2
H76B H 0.3514 0.5882 0.6043 0.090 Uiso 0.29(3) 1 calc PR A 2
C77' C 0.3316(11) 0.6833(7) 0.5695(10) 0.077(4) Uiso 0.29(3) 1 d PGDU A 2
H77B H 0.3786 0.7018 0.5833 0.093 Uiso 0.29(3) 1 calc PR A 2
C78' C 0.2790(13) 0.7238(5) 0.5368(8) 0.077(4) Uiso 0.29(3) 1 d PGDU A 2
H78B H 0.2901 0.7699 0.5282 0.092 Uiso 0.29(3) 1 calc PR A 2
C79' C 0.2103(12) 0.6968(6) 0.5165(9) 0.071(4) Uiso 0.29(3) 1 d PGDU A 2
H79B H 0.1744 0.7244 0.4941 0.085 Uiso 0.29(3) 1 calc PR A 2
C80' C 0.1941(9) 0.6293(6) 0.5290(8) 0.063(4) Uiso 0.29(3) 1 d PGDU A 2
H80B H 0.1472 0.6108 0.5151 0.076 Uiso 0.29(3) 1 calc PR A 2

loop_
_atom_site_aniso_label
_atom_site_aniso_U_11
_atom_site_aniso_U_22
_atom_site_aniso_U_33
_atom_site_aniso_U_23
_atom_site_aniso_U_13
_atom_site_aniso_U_12
Cu1 0.0461(3) 0.0638(4) 0.0802(4) 0.0129(3) 0.0013(3) -0.0032(2)
Cu2 0.0601(3) 0.0523(3) 0.0620(3) -0.0083(2) -0.0056(3) 0.0006(2)
Cu3 0.0509(3) 0.0605(4) 0.1062(5) 0.0088(3) 0.0154(3) 0.0114(3)
Cu4 0.1035(5) 0.0605(4) 0.0506(3) 0.0023(3) -0.0018(3) -0.0067(3)
Cl1 0.0466(4) 0.0543(4) 0.0569(5) 0.0008(3) -0.0065(3) 0.0045(3)
Cl2 0.0481(4) 0.0575(5) 0.0745(6) 0.0092(4) -0.0103(4) 0.0042(4)
Cl3 0.0901(7) 0.0482(5) 0.0759(6) -0.0063(4) 0.0116(5) -0.0010(4)
Cl4 0.0572(5) 0.0509(5) 0.0810(6) 0.0054(4) 0.0170(4) -0.0005(4)
P1 0.0472(5) 0.0640(6) 0.0749(6) 0.0160(5) -0.0045(4) -0.0077(4)
P2 0.0501(5) 0.0484(4) 0.0497(5) 0.0011(3) -0.0113(3) -0.0020(3)
P4 0.0841(7) 0.0552(5) 0.0498(5) 0.0023(4) 0.0042(5) -0.0030(5)
O1 0.0677(18) 0.090(2) 0.080(2) 0.0227(17) -0.0171(15) -0.0147(16)
C2 0.060(3) 0.094(4) 0.069(3) 0.039(3) -0.021(3) -0.017(3)
C3 0.089(4) 0.125(6) 0.081(4) 0.018(4) -0.023(4) -0.011(4)
C4 0.106(5) 0.167(7) 0.092(5) 0.034(5) -0.030(4) -0.011(6)
C5 0.117(6) 0.154(7) 0.109(6) 0.047(6) -0.040(5) -0.012(6)
C6 0.102(5) 0.134(7) 0.125(7) 0.036(6) -0.024(5) 0.016(5)
C7 0.089(5) 0.118(6) 0.104(6) 0.024(5) -0.024(4) 0.003(4)
O8 0.0632(17) 0.0705(19) 0.100(2) 0.0273(17) 0.0170(16) 0.0010(14)
C9 0.063(2) 0.057(2) 0.088(3) 0.013(2) -0.002(2) -0.0059(18)
C10 0.084(3) 0.070(3) 0.088(3) 0.013(2) 0.009(3) -0.018(2)
C11 0.097(4) 0.083(3) 0.103(4) 0.022(3) 0.004(3) -0.029(3)
C12 0.092(4) 0.087(4) 0.115(5) 0.024(3) -0.015(3) -0.026(3)
C13 0.101(4) 0.096(4) 0.101(4) 0.025(3) -0.037(3) -0.037(3)
C14 0.099(4) 0.085(3) 0.088(4) 0.031(3) -0.017(3) -0.017(3)
C15 0.0530(19) 0.062(2) 0.056(2) -0.0044(17) -0.0057(15) -0.0100(16)
C16 0.0513(19) 0.075(2) 0.056(2) -0.0012(18) -0.0073(16) -0.0030(17)
C17 0.059(2) 0.084(3) 0.071(3) -0.001(2) -0.0186(19) 0.001(2)
C18 0.050(2) 0.110(4) 0.082(3) -0.026(3) -0.013(2) 0.011(2)
C19 0.055(2) 0.121(4) 0.059(2) -0.028(3) 0.0018(18) -0.010(2)
C20 0.062(2) 0.085(3) 0.057(2) -0.005(2) -0.0062(17) -0.018(2)
O21 0.0712(17) 0.0814(19) 0.0585(16) -0.0229(14) 0.0033(13) -0.0277(15)
C22 0.067(2) 0.072(2) 0.051(2) -0.0179(18) 0.0089(17) -0.023(2)
C23 0.084(3) 0.068(3) 0.056(2) -0.0129(19) 0.011(2) -0.016(2)
C24 0.098(4) 0.081(3) 0.064(3) -0.017(2) 0.018(2) -0.039(3)
C25 0.080(3) 0.121(5) 0.062(3) -0.018(3) 0.009(2) -0.051(3)
C26 0.071(3) 0.107(4) 0.072(3) -0.006(3) 0.002(2) -0.020(3)
C27 0.074(3) 0.077(3) 0.066(3) -0.007(2) 0.006(2) -0.021(2)
O28 0.0634(15) 0.0492(13) 0.0657(16) 0.0067(11) -0.0200(12) -0.0050(11)
C29 0.0550(19) 0.0515(19) 0.0552(19) 0.0076(15) -0.0053(15) 0.0014(15)
C30 0.073(2) 0.059(2) 0.058(2) 0.0018(17) -0.0146(18) 0.0099(19)
C31 0.093(3) 0.074(3) 0.072(3) 0.007(2) -0.030(3) 0.007(2)
C32 0.074(3) 0.084(3) 0.093(4) 0.021(3) -0.020(3) 0.017(2)
C33 0.084(3) 0.065(3) 0.088(3) 0.013(2) 0.011(3) 0.028(2)
C34 0.089(3) 0.056(2) 0.057(2) 0.0029(17) 0.000(2) 0.008(2)
C35 0.050(3) 0.055(3) 0.045(3) 0.005(2) -0.007(3) -0.001(2)
C36 0.068(4) 0.120(6) 0.064(4) 0.014(4) -0.003(3) 0.007(4)
C37 0.056(4) 0.145(8) 0.090(6) 0.028(5) -0.001(4) 0.003(5)
C38 0.057(4) 0.101(5) 0.087(5) 0.016(4) -0.023(3) -0.006(4)
C39 0.085(5) 0.136(6) 0.065(4) 0.013(4) -0.022(4) -0.015(5)
C40 0.068(4) 0.115(5) 0.057(3) 0.008(3) -0.008(3) -0.014(4)
O61 0.0814(19) 0.0603(16) 0.0658(17) 0.0063(13) 0.0114(14) 0.0024(14)
C62 0.078(3) 0.066(2) 0.0493(19) -0.0015(17) 0.0100(18) 0.000(2)
C63 0.082(3) 0.074(3) 0.0466(19) 0.0015(18) 0.0025(18) 0.007(2)
C64 0.073(3) 0.098(4) 0.058(2) 0.001(2) 0.001(2) -0.006(2)
C65 0.090(3) 0.082(3) 0.077(3) 0.002(2) 0.008(3) -0.020(3)
C66 0.098(4) 0.066(3) 0.087(3) 0.003(2) 0.012(3) -0.003(2)
C67 0.076(3) 0.064(2) 0.081(3) -0.002(2) 0.014(2) 0.000(2)
O68 0.0740(17) 0.0649(16) 0.0512(14) 0.0019(12) -0.0003(12) 0.0013(13)
C69 0.072(2) 0.066(2) 0.050(2) -0.0019(17) 0.0039(17) 0.0117(19)
C70 0.076(3) 0.078(3) 0.060(2) -0.002(2) 0.003(2) 0.001(2)
C71 0.088(3) 0.107(4) 0.058(3) -0.006(3) -0.010(2) 0.009(3)
C72 0.100(4) 0.121(5) 0.057(3) 0.014(3) 0.004(3) 0.021(4)
C73 0.100(4) 0.093(4) 0.068(3) 0.019(3) 0.025(3) 0.007(3)
C74 0.080(3) 0.076(3) 0.067(3) 0.003(2) 0.011(2) -0.002(2)
C75 0.090(4) 0.056(3) 0.051(3) 0.006(2) 0.007(3) -0.004(3)
C76 0.093(5) 0.062(3) 0.087(4) 0.010(3) -0.005(4) 0.001(3)
C77 0.100(6) 0.068(4) 0.094(5) 0.012(3) -0.016(4) -0.014(4)
C78 0.109(7) 0.062(4) 0.087(4) 0.020(3) -0.005(4) -0.006(4)
C79 0.097(6) 0.079(4) 0.083(4) 0.033(4) -0.012(4) 0.001(4)
C80 0.092(5) 0.074(4) 0.071(4) 0.017(3) -0.011(4) -0.007(4)

loop_
_atom_type_symbol
_atom_type_description
_atom_type_scat_dispersion_real
_atom_type_scat_dispersion_imag
_atom_type_scat_source
C C 0.0181 0.0091 'International Tables Vol C Tables 4.2.6.8 and 6.1.1.4'
H H 0.0000 0.0000 'International Tables Vol C Tables 4.2.6.8 and 6.1.1.4'
O O 0.0492 0.0322 'International Tables Vol C Tables 4.2.6.8 and 6.1.1.4'
P P 0.2955 0.4335 'International Tables Vol C Tables 4.2.6.8 and 6.1.1.4'
Cl Cl 0.3639 0.7018 'International Tables Vol C Tables 4.2.6.8 and 6.1.1.4'
Cu Cu -1.9646 0.5888 'International Tables Vol C Tables 4.2.6.8 and 6.1.1.4'

loop_
_geom_angle_atom_site_label_1
_geom_angle_atom_site_label_2
_geom_angle_atom_site_label_3
_geom_angle
P1 Cu1 Cl2 124.42(5)
P1 Cu1 Cl3 123.16(5)
Cl2 Cu1 Cl3 95.17(4)
P1 Cu1 Cl1 115.08(4)
Cl2 Cu1 Cl1 96.90(4)
Cl3 Cu1 Cl1 95.69(4)
P2 Cu2 Cl1 127.63(4)
P2 Cu2 Cl4 118.59(4)
Cl1 Cu2 Cl4 95.79(4)
P2 Cu2 Cl2 116.53(4)
Cl1 Cu2 Cl2 97.11(4)
Cl4 Cu2 Cl2 94.29(4)
P3' Cu3 Cl3 118.25(13)
P3 Cu3 Cl3 124.99(13)
P3" Cu3 Cl3 133.38(15)
P3' Cu3 Cl2 134.03(16)
P3 Cu3 Cl2 118.44(15)
P3" Cu3 Cl2 111.57(13)
Cl3 Cu3 Cl2 93.56(4)
P3' Cu3 Cl4 113.86(14)
P3 Cu3 Cl4 123.32(10)
P3" Cu3 Cl4 120.48(12)
Cl3 Cu3 Cl4 95.01(4)
Cl2 Cu3 Cl4 93.66(4)
P4 Cu4 Cl3 125.58(5)
P4 Cu4 Cl1 116.46(5)
Cl3 Cu4 Cl1 98.12(4)
P4 Cu4 Cl4 119.65(5)
Cl3 Cu4 Cl4 96.48(5)
Cl1 Cu4 Cl4 94.13(4)
Cu2 Cl1 Cu4 85.14(4)
Cu2 Cl1 Cu1 82.50(3)
Cu4 Cl1 Cu1 81.98(3)
Cu1 Cl2 Cu3 85.84(4)
Cu1 Cl2 Cu2 83.18(3)
Cu3 Cl2 Cu2 85.74(4)
Cu4 Cl3 Cu1 83.65(4)
Cu4 Cl3 Cu3 85.19(4)
Cu1 Cl3 Cu3 84.80(4)
Cu2 Cl4 Cu4 83.72(4)
Cu2 Cl4 Cu3 85.73(4)
Cu4 Cl4 Cu3 83.05(4)
O8 P1 O1 106.90(19)
O8 P1 C15 106.38(18)
O1 P1 C15 95.07(18)
O8 P1 Cu1 110.31(13)
O1 P1 Cu1 119.04(12)
C15 P1 Cu1 117.52(14)
O21 P2 O28 103.31(18)
O21 P2 C35' 91.1(2)
O28 P2 C35' 97.8(2)
O21 P2 C35 105.8(2)
O28 P2 C35 94.64(18)
O21 P2 Cu2 115.22(11)
O28 P2 Cu2 119.31(11)
C35' P2 Cu2 124.8(2)
C35 P2 Cu2 115.80(16)
O48 P3 O41 96.4(5)
O48 P3 C55 95.4(5)
O41 P3 C55 105.0(4)
O48 P3 Cu3 120.2(4)
O41 P3 Cu3 117.1(4)
C55 P3 Cu3 118.5(3)
O41' P3' O48' 97.8(6)
O41' P3' C55' 94.6(5)
O48' P3' C55' 101.5(5)
O41' P3' Cu3 123.8(5)
O48' P3' Cu3 120.7(4)
C55' P3' Cu3 113.4(3)
O48" P3" O41" 102.4(6)
O48" P3" C55" 101.3(5)
O41" P3" C55" 95.3(5)
O48" P3" Cu3 117.3(4)
O41" P3" Cu3 111.3(4)
C55" P3" Cu3 125.2(4)
O68 P4 O61 103.82(17)
O68 P4 C75 105.6(2)
O61 P4 C75 95.3(3)
O68 P4 C75' 101.9(3)
O61 P4 C75' 104.6(5)
O68 P4 Cu4 113.88(12)
O61 P4 Cu4 117.94(12)
C75 P4 Cu4 117.9(2)
C75' P4 Cu4 112.9(4)
C2' O1 P1 136.8(5)
C2 O1 P1 122.3(3)
O1 C2 C3 116.5(4)
O1 C2 C7 123.4(4)
C3 C2 C7 120.0
C4 C3 C2 120.0
C3 C4 C5 120.0
C4 C5 C6 120.0
C7 C6 C5 120.0
C6 C7 C2 120.0
O1 C2' C3' 122.8(7)
O1 C2' C7' 117.2(7)
C3' C2' C7' 120.0
C4' C3' C2' 120.0
C3' C4' C5' 120.0
C6' C5' C4' 120.0
C5' C6' C7' 120.0
C6' C7' C2' 120.0
C9 O8 P1 128.2(3)
C14 C9 C10 120.7(5)
C14 C9 O8 117.9(5)
C10 C9 O8 121.4(5)
C9 C10 C11 118.8(6)
C12 C11 C10 121.0(6)
C11 C12 C13 120.1(5)
C12 C13 C14 119.4(6)
C9 C14 C13 119.9(5)
C20 C15 C16 119.5(4)
C20 C15 P1 124.7(3)
C16 C15 P1 115.6(3)
C17 C16 C15 121.0(4)
C16 C17 C18 118.6(5)
C19 C18 C17 120.6(4)
C18 C19 C20 121.1(4)
C15 C20 C19 119.1(4)
C22 O21 P2 119.4(2)
C27 C22 C23 122.7(4)
C27 C22 O21 119.1(4)
C23 C22 O21 118.2(5)
C22 C23 C24 117.9(5)
C25 C24 C23 120.7(5)
C24 C25 C26 120.7(5)
C25 C26 C27 119.7(6)
C22 C27 C26 118.3(5)
C29 O28 P2 120.7(2)
C34 C29 C30 121.8(4)
C34 C29 O28 117.4(4)
C30 C29 O28 120.8(3)
C29 C30 C31 118.6(4)
C32 C31 C30 120.6(5)
C33 C32 C31 119.8(4)
C32 C33 C34 120.5(4)
C29 C34 C33 118.7(4)
C36 C35 C40 120.0
C36 C35 P2 118.0(3)
C40 C35 P2 121.9(3)
C37 C36 C35 120.0
C38 C37 C36 120.0
C37 C38 C39 120.0
C40 C39 C38 120.0
C39 C40 C35 120.0
C36' C35' C40' 120.0
C36' C35' P2 118.1(4)
C40' C35' P2 121.9(4)
C37' C36' C35' 120.0
C38' C37' C36' 120.0
C37' C38' C39' 120.0
C40' C39' C38' 120.0
C39' C40' C35' 120.0
C42 O41 P3 123.6(5)
O41 C42 C43 123.6(6)
O41 C42 C47 116.4(6)
C43 C42 C47 120.0
C44 C43 C42 120.0
C43 C44 C45 120.0
C46 C45 C44 120.0
C47 C46 C45 120.0
C46 C47 C42 120.0
C49 O48 P3 124.4(6)
O48 C49 C50 123.8(5)
O48 C49 C54 116.2(5)
C50 C49 C54 120.0
C49 C50 C51 120.0
C52 C51 C50 120.0
C51 C52 C53 120.0
C54 C53 C52 120.0
C53 C54 C49 120.0
C56 C55 C60 120.0
C56 C55 P3 119.7(4)
C60 C55 P3 120.3(4)
C57 C56 C55 120.0
C58 C57 C56 120.0
C57 C58 C59 120.0
C58 C59 C60 120.0
C59 C60 C55 120.0
C42' O41' P3' 121.7(7)
O41' C42' C43' 121.4(7)
O41' C42' C47' 118.6(7)
C43' C42' C47' 120.0
C42' C43' C44' 120.0
C45' C44' C43' 120.0
C46' C45' C44' 120.0
C45' C46' C47' 120.0
C46' C47' C42' 120.0
C49' O48' P3' 127.1(7)
O48' C49' C50' 120.9(6)
O48' C49' C54' 119.1(6)
C50' C49' C54' 120.0
C49' C50' C51' 120.0
C52' C51' C50' 120.0
C51' C52' C53' 120.0
C52' C53' C54' 120.0
C53' C54' C49' 120.0
C56' C55' C60' 120.0
C56' C55' P3' 121.3(5)
C60' C55' P3' 118.7(5)
C57' C56' C55' 120.0
C58' C57' C56' 120.0
C57' C58' C59' 120.0
C58' C59' C60' 120.0
C59' C60' C55' 120.0
C42" O41" P3" 120.7(6)
O41" C42" C43" 120.0(6)
O41" C42" C47" 120.0(6)
C43" C42" C47" 120.0
C44" C43" C42" 120.0
C43" C44" C45" 120.0
C46" C45" C44" 120.0
C45" C46" C47" 120.0
C46" C47" C42" 120.0
C49" O48" P3" 120.7(6)
O48" C49" C50" 119.2(6)
O48" C49" C54" 120.8(6)
C50" C49" C54" 120.0
C51" C50" C49" 120.0
C50" C51" C52" 120.0
C51" C52" C53" 120.0
C54" C53" C52" 120.0
C53" C54" C49" 120.0
C56" C55" C60" 120.0
C56" C55" P3" 122.5(6)
C60" C55" P3" 117.5(6)
C55" C56" C57" 120.0
C56" C57" C58" 120.0
C59" C58" C57" 120.0
C58" C59" C60" 120.0
C59" C60" C55" 120.0
C62 O61 P4 123.3(3)
C67 C62 O61 123.0(4)
C67 C62 C63 121.2(4)
O61 C62 C63 115.8(4)
C64 C63 C62 118.9(5)
C63 C64 C65 120.7(5)
C64 C65 C66 119.9(5)
C65 C66 C67 120.3(5)
C62 C67 C66 119.0(5)
C69 O68 P4 122.5(3)
C70 C69 C74 122.4(4)
C70 C69 O68 118.9(4)
C74 C69 O68 118.6(4)
C69 C70 C71 118.7(5)
C72 C71 C70 120.0(5)
C71 C72 C73 120.8(5)
C72 C73 C74 120.3(5)
C69 C74 C73 117.7(5)
C76 C75 C80 120.0
C76 C75 P4 116.0(3)
C80 C75 P4 124.0(3)
C75 C76 C77 120.0
C76 C77 C78 120.0
C79 C78 C77 120.0
C80 C79 C78 120.0
C79 C80 C75 120.0
C76' C75' C80' 120.0
C76' C75' P4 119.7(6)
C80' C75' P4 120.3(6)
C77' C76' C75' 120.0
C76' C77' C78' 120.0
C79' C78' C77' 120.0
C78' C79' C80' 120.0
C79' C80' C75' 120.0

loop_
_geom_bond_atom_site_label_1
_geom_bond_atom_site_label_2
_geom_bond_distance
Cu1 P1 2.1320(11)
Cu1 Cl2 2.3534(11)
Cu1 Cl3 2.4083(13)
Cu1 Cl1 2.4500(10)
Cu2 P2 2.1522(10)
Cu2 Cl1 2.3657(10)
Cu2 Cl4 2.4037(11)
Cu2 Cl2 2.4304(11)
Cu3 P3' 2.142(4)
Cu3 P3 2.211(3)
Cu3 P3" 2.223(4)
Cu3 Cl3 2.4086(14)
Cu3 Cl2 2.4158(13)
Cu3 Cl4 2.4430(11)
Cu4 P4 2.1453(13)
Cu4 Cl3 2.3649(12)
Cu4 Cl1 2.4029(11)
Cu4 Cl4 2.4304(13)
P1 O8 1.589(4)
P1 O1 1.635(4)
P1 C15 1.824(4)
P2 O21 1.615(3)
P2 O28 1.620(3)
P2 C35' 1.802(6)
P2 C35 1.803(3)
P3 O48 1.594(8)
P3 O41 1.600(8)
P3 C55 1.844(6)
P3' O41' 1.566(10)
P3' O48' 1.597(9)
P3' C55' 1.818(8)
P3" O48" 1.638(8)
P3" O41" 1.658(9)
P3" C55" 1.757(8)
P4 O68 1.614(3)
P4 O61 1.626(4)
P4 C75 1.799(3)
P4 C75' 1.821(9)
O1 C2' 1.362(9)
O1 C2 1.375(5)
C2 C3 1.3900
C2 C7 1.3900
C3 C4 1.3900
C4 C5 1.3900
C5 C6 1.3900
C6 C7 1.3900
C2' C3' 1.3900
C2' C7' 1.3900
C3' C4' 1.3900
C4' C5' 1.3900
C5' C6' 1.3900
C6' C7' 1.3900
O8 C9 1.407(5)
C9 C14 1.349(8)
C9 C10 1.384(7)
C10 C11 1.389(7)
C11 C12 1.359(9)
C12 C13 1.368(9)
C13 C14 1.411(8)
C15 C20 1.380(6)
C15 C16 1.391(6)
C16 C17 1.375(6)
C17 C18 1.387(7)
C18 C19 1.361(8)
C19 C20 1.381(7)
O21 C22 1.409(5)
C22 C27 1.369(7)
C22 C23 1.383(6)
C23 C24 1.390(7)
C24 C25 1.366(9)
C25 C26 1.383(9)
C26 C27 1.400(7)
O28 C29 1.401(4)
C29 C34 1.364(6)
C29 C30 1.374(6)
C30 C31 1.388(6)
C31 C32 1.375(8)
C32 C33 1.363(8)
C33 C34 1.398(7)
C35 C36 1.3900
C35 C40 1.3900
C36 C37 1.3900
C37 C38 1.3900
C38 C39 1.3900
C39 C40 1.3900
C35' C36' 1.3900
C35' C40' 1.3900
C36' C37' 1.3900
C37' C38' 1.3900
C38' C39' 1.3900
C39' C40' 1.3900
O41 C42 1.382(8)
C42 C43 1.3900
C42 C47 1.3900
C43 C44 1.3900
C44 C45 1.3900
C45 C46 1.3900
C46 C47 1.3900
O48 C49 1.374(9)
C49 C50 1.3900
C49 C54 1.3900
C50 C51 1.3900
C51 C52 1.3900
C52 C53 1.3900
C53 C54 1.3900
C55 C56 1.3900
C55 C60 1.3900
C56 C57 1.3900
C57 C58 1.3900
C58 C59 1.3900
C59 C60 1.3900
O41' C42' 1.371(10)
C42' C43' 1.3900
C42' C47' 1.3900
C43' C44' 1.3900
C44' C45' 1.3900
C45' C46' 1.3900
C46' C47' 1.3900
O48' C49' 1.374(10)
C49' C50' 1.3900
C49' C54' 1.3900
C50' C51' 1.3900
C51' C52' 1.3900
C52' C53' 1.3900
C53' C54' 1.3900
C55' C56' 1.3900
C55' C60' 1.3900
C56' C57' 1.3900
C57' C58' 1.3900
C58' C59' 1.3900
C59' C60' 1.3900
O41" C42" 1.376(9)
C42" C43" 1.3900
C42" C47" 1.3900
C43" C44" 1.3900
C44" C45" 1.3900
C45" C46" 1.3900
C46" C47" 1.3900
O48" C49" 1.381(9)
C49" C50" 1.3900
C49" C54" 1.3900
C50" C51" 1.3900
C51" C52" 1.3900
C52" C53" 1.3900
C53" C54" 1.3900
C55" C56" 1.3900
C55" C60" 1.3900
C56" C57" 1.3900
C57" C58" 1.3900
C58" C59" 1.3900
C59" C60" 1.3900
O61 C62 1.398(5)
C62 C67 1.375(7)
C62 C63 1.399(7)
C63 C64 1.376(7)
C64 C65 1.381(8)
C65 C66 1.387(8)
C66 C67 1.390(7)
O68 C69 1.411(5)
C69 C70 1.372(7)
C69 C74 1.387(7)
C70 C71 1.387(7)
C71 C72 1.374(9)
C72 C73 1.374(9)
C73 C74 1.394(7)
C75 C76 1.3900
C75 C80 1.3900
C76 C77 1.3900
C77 C78 1.3900
C78 C79 1.3900
C79 C80 1.3900
C75' C76' 1.3900
C75' C80' 1.3900
C76' C77' 1.3900
C77' C78' 1.3900
C78' C79' 1.3900
C79' C80' 1.3900
